data_4336224
loop_
_publ_author_name
'Michael D. Randles'
'Peter V. Simpson'
'Vivek Gupta'
'Junhong Fu'
'Graeme J. Moxey'
'Torsten Schwich'
'Alan L. Criddle'
'Simon Petrie'
'Jonathan G. MacLellan'
'Stuart R. Batten'
'Robert Stranger'
'Marie P. Cifuentes'
'Mark G. Humphrey'

_publ_section_title
;
 Syntheses of Pentanuclear Group 6 Iridium Clusters by Core Expansion of
 Tetranuclear Clusters with Ir(CO)2(\h5-C5Me4R) (R = H, Me)
;
_journal_name_full 'Inorganic Chemistry'
_journal_page_first 11256
_journal_page_last 11268
_journal_paper_doi 10.1021/ic401502f
_journal_volume 52
_journal_year 2013
_chemical_formula_moiety 'C29 H25 Ir3 O9 W2'
_chemical_formula_sum 'C29 H25 Ir3 O9 W2'
_chemical_formula_weight 1461.79
_chemical_name_systematic
; 
 ? 
;
_space_group_IT_number 14
_symmetry_cell_setting monoclinic
_symmetry_space_group_name_Hall '-P 2ybc'
_symmetry_space_group_name_H-M 'P 1 21/c 1'
_atom_sites_solution_hydrogens geom
_atom_sites_solution_primary direct
_atom_sites_solution_secondary difmap
_audit_creation_method SHELXL-97
_cell_angle_alpha 90.00
_cell_angle_beta 91.18(3)
_cell_angle_gamma 90.00
_cell_formula_units_Z 4
_cell_length_a 14.182(3)
_cell_length_b 11.484(2)
_cell_length_c 19.030(4)
_cell_measurement_reflns_used 11406
_cell_measurement_temperature 200(2)
_cell_measurement_theta_max 27.50
_cell_measurement_theta_min 1.44
_cell_volume 3098.7(11)
_computing_cell_refinement 'HKL Scalepack (Otwinowski & Minor 1997)'
_computing_data_collection 'Collect (Bruker AXS BV, 1997-2004)'
_computing_data_reduction 'HKL Denzo and Scalepack (Otwinowski & Minor 1997)'
_computing_molecular_graphics Olex2
_computing_publication_material 'Microsoft Office 2000'
_computing_structure_refinement 'SHELXL-97 (Sheldrick, 2008)'
_computing_structure_solution 'SHELXS-97 (Sheldrick, 1990)'
_diffrn_ambient_temperature 200(2)
_diffrn_measured_fraction_theta_full 1.000
_diffrn_measured_fraction_theta_max 1.000
_diffrn_measurement_device_type 'Nonius Kappa CCD'
_diffrn_measurement_method 'psi and omega scans'
_diffrn_radiation_monochromator graphite
_diffrn_radiation_source 'fine-focus sealed tube'
_diffrn_radiation_type MoK\a
_diffrn_radiation_wavelength 0.71073
_diffrn_reflns_av_R_equivalents 0.0665
_diffrn_reflns_av_sigmaI/netI 0.0320
_diffrn_reflns_limit_h_max 18
_diffrn_reflns_limit_h_min -18
_diffrn_reflns_limit_k_max 14
_diffrn_reflns_limit_k_min -14
_diffrn_reflns_limit_l_max 24
_diffrn_reflns_limit_l_min -24
_diffrn_reflns_number 50373
_diffrn_reflns_theta_full 27.50
_diffrn_reflns_theta_max 27.50
_diffrn_reflns_theta_min 1.44
_exptl_absorpt_coefficient_mu 20.285
_exptl_absorpt_correction_T_max 1.137
_exptl_absorpt_correction_T_min 0.867
_exptl_absorpt_correction_type multi-scan
_exptl_absorpt_process_details SORTAV
_exptl_crystal_colour BROWN
_exptl_crystal_density_diffrn 3.133
_exptl_crystal_description BLOCK
_exptl_crystal_F_000 2600
_exptl_crystal_size_max 0.12
_exptl_crystal_size_mid 0.09
_exptl_crystal_size_min 0.08
_refine_diff_density_max 3.499
_refine_diff_density_min -4.856
_refine_diff_density_rms 1.043
_refine_ls_extinction_method none
_refine_ls_goodness_of_fit_ref 1.145
_refine_ls_hydrogen_treatment constr
_refine_ls_matrix_type full
_refine_ls_number_parameters 393
_refine_ls_number_reflns 7116
_refine_ls_number_restraints 0
_refine_ls_restrained_S_all 1.145
_refine_ls_R_factor_all 0.0620
_refine_ls_R_factor_gt 0.0494
_refine_ls_shift/su_max 0.009
_refine_ls_shift/su_mean 0.000
_refine_ls_structure_factor_coef Fsqd
_refine_ls_weighting_details 'calc w=1/[\s^2^(Fo^2^)+(0.1014P)^2^+0.0000P] where P=(Fo^2^+2Fc^2^)/3'
_refine_ls_weighting_scheme calc
_refine_ls_wR_factor_gt 0.1259
_refine_ls_wR_factor_ref 0.1450
_reflns_number_gt 6154
_reflns_number_total 7116
_reflns_threshold_expression >2sigma(I)
_cod_data_source_file ic401502f_si_002_07.cif
_cod_data_source_block 3b
_cod_original_cell_volume 3098.6(11)
_cod_original_sg_symbol_H-M 'P 21/c'
_cod_database_code 4336224

loop_
_symmetry_equiv_pos_as_xyz
'x, y, z'
'-x, y+1/2, -z+1/2'
'-x, -y, -z'
'x, -y-1/2, z-1/2'

loop_
_atom_site_label
_atom_site_type_symbol
_atom_site_fract_x
_atom_site_fract_y
_atom_site_fract_z
_atom_site_U_iso_or_equiv
_atom_site_adp_type
_atom_site_occupancy
_atom_site_symmetry_multiplicity
_atom_site_calc_flag
_atom_site_refinement_flags
Ir2 Ir 0.68559(2) 0.86176(3) 0.592876(19) 0.03013(12) Uani 1 1 d .
Ir3 Ir 0.85591(3) 0.94579(3) 0.63519(2) 0.03594(13) Uani 1 1 d .
Ir4 Ir 0.69727(3) 1.00125(3) 0.70717(2) 0.03381(13) Uani 1 1 d .
W1 W 0.77378(2) 0.77303(3) 0.714448(18) 0.02392(12) Uani 1 1 d .
W5 W 0.84484(3) 0.72512(4) 0.569811(19) 0.03153(13) Uani 1 1 d .
O141 O 0.5604(5) 0.7873(7) 0.7461(5) 0.0447(19) Uani 1 1 d .
O151 O 0.6843(5) 0.5558(6) 0.6422(4) 0.0423(18) Uani 1 1 d .
O221 O 0.4894(6) 0.7649(9) 0.5751(5) 0.061(3) Uani 1 1 d .
O222 O 0.6703(8) 1.0247(9) 0.4691(5) 0.074(3) Uani 1 1 d .
O251 O 0.6746(6) 0.6582(8) 0.4729(4) 0.054(2) Uani 1 1 d .
O331 O 0.8625(9) 1.1626(11) 0.5424(8) 0.106(5) Uani 1 1 d .
O332 O 1.0626(5) 0.8910(8) 0.6607(5) 0.061(2) Uani 1 1 d .
O341 O 0.8843(6) 1.0539(8) 0.7776(5) 0.062(3) Uani 1 1 d .
O551 O 0.8974(7) 0.9061(9) 0.4548(4) 0.065(3) Uani 1 1 d .
C1 C 0.8080(9) 0.6212(11) 0.7935(5) 0.046(3) Uani 1 1 d .
H1 H 0.7869 0.5460 0.7840 0.055 Uiso 1 1 calc R
C2 C 0.8978(8) 0.6714(11) 0.7730(5) 0.042(3) Uani 1 1 d .
H2 H 0.9451 0.6342 0.7484 0.050 Uiso 1 1 calc R
C3 C 0.8989(8) 0.7860(10) 0.7976(5) 0.043(3) Uani 1 1 d .
H3 H 0.9482 0.8383 0.7918 0.052 Uiso 1 1 calc R
C4 C 0.8160(8) 0.8104(10) 0.8319(5) 0.042(2) Uani 1 1 d .
H4 H 0.8003 0.8812 0.8523 0.050 Uiso 1 1 calc R
C5 C 0.7591(9) 0.7085(11) 0.8305(5) 0.046(3) Uani 1 1 d .
H5 H 0.7001 0.7006 0.8504 0.055 Uiso 1 1 calc R
C6 C 0.5472(8) 1.0646(10) 0.7140(7) 0.046(3) Uani 1 1 d .
C7 C 0.5888(8) 1.0621(10) 0.7835(7) 0.047(3) Uani 1 1 d .
C8 C 0.6653(8) 1.1403(10) 0.7861(7) 0.049(3) Uani 1 1 d .
C9 C 0.6756(10) 1.1916(11) 0.7203(8) 0.056(3) Uani 1 1 d .
C10 C 0.6017(11) 1.1458(11) 0.6735(8) 0.061(4) Uani 1 1 d .
C11 C 0.4581(8) 1.0085(12) 0.6922(7) 0.055(3) Uani 1 1 d .
H11A H 0.4668 0.9256 0.6908 0.082 Uiso 1 1 calc R
H11B H 0.4393 1.0359 0.6464 0.082 Uiso 1 1 calc R
H11C H 0.4102 1.0273 0.7253 0.082 Uiso 1 1 calc R
C12 C 0.5467(10) 0.9993(11) 0.8447(7) 0.057(3) Uani 1 1 d .
H12A H 0.5009 0.9440 0.8277 0.085 Uiso 1 1 calc R
H12B H 0.5167 1.0546 0.8748 0.085 Uiso 1 1 calc R
H12C H 0.5956 0.9594 0.8706 0.085 Uiso 1 1 calc R
C13 C 0.7207(11) 1.1705(15) 0.8531(10) 0.088(6) Uani 1 1 d .
H13A H 0.7182 1.1063 0.8853 0.132 Uiso 1 1 calc R
H13B H 0.6938 1.2383 0.8743 0.132 Uiso 1 1 calc R
H13C H 0.7852 1.1859 0.8418 0.132 Uiso 1 1 calc R
C14 C 0.7435(13) 1.2866(12) 0.7001(11) 0.088(6) Uani 1 1 d .
H14A H 0.7676 1.2705 0.6543 0.132 Uiso 1 1 calc R
H14B H 0.7948 1.2895 0.7338 0.132 Uiso 1 1 calc R
H14C H 0.7113 1.3601 0.6993 0.132 Uiso 1 1 calc R
C15 C 0.5737(15) 1.1860(14) 0.5999(8) 0.094(7) Uani 1 1 d .
H15A H 0.5474 1.1217 0.5739 0.141 Uiso 1 1 calc R
H15B H 0.6283 1.2147 0.5765 0.141 Uiso 1 1 calc R
H15C H 0.5276 1.2469 0.6028 0.141 Uiso 1 1 calc R
C16 C 0.9104(8) 0.5472(10) 0.6102(6) 0.044(3) Uani 1 1 d .
H16 H 0.8921 0.5108 0.6514 0.053 Uiso 1 1 calc R
C17 C 0.8699(10) 0.5310(13) 0.5432(7) 0.058(3) Uani 1 1 d .
H17 H 0.8189 0.4827 0.5329 0.070 Uiso 1 1 calc R
C18 C 0.9169(10) 0.5974(16) 0.4947(7) 0.074(5) Uani 1 1 d .
H18 H 0.9042 0.6006 0.4466 0.089 Uiso 1 1 calc R
C19 C 0.9884(9) 0.6597(13) 0.5319(7) 0.059(4) Uani 1 1 d .
H19 H 1.0307 0.7117 0.5123 0.070 Uiso 1 1 calc R
C20 C 0.9847(8) 0.6294(11) 0.6039(6) 0.044(3) Uani 1 1 d .
H20 H 1.0234 0.6579 0.6401 0.053 Uiso 1 1 calc R
C141 C 0.6388(7) 0.8055(9) 0.7297(5) 0.037(2) Uani 1 1 d .
C151 C 0.7220(7) 0.6401(9) 0.6581(5) 0.030(2) Uani 1 1 d .
C221 C 0.5632(8) 0.8023(10) 0.5840(6) 0.042(2) Uani 1 1 d .
C222 C 0.6779(8) 0.9675(12) 0.5169(6) 0.051(3) Uani 1 1 d .
C251 C 0.7283(7) 0.6957(11) 0.5131(5) 0.041(3) Uani 1 1 d .
C331 C 0.8624(9) 1.0804(12) 0.5770(8) 0.062(4) Uani 1 1 d .
C332 C 0.9867(8) 0.9126(10) 0.6499(6) 0.046(3) Uani 1 1 d .
C341 C 0.8343(8) 1.0143(10) 0.7316(7) 0.050(3) Uani 1 1 d .
C551 C 0.8740(8) 0.8480(11) 0.4993(6) 0.043(3) Uani 1 1 d .

loop_
_atom_site_aniso_label
_atom_site_aniso_U_11
_atom_site_aniso_U_22
_atom_site_aniso_U_33
_atom_site_aniso_U_23
_atom_site_aniso_U_13
_atom_site_aniso_U_12
Ir2 0.0254(2) 0.0331(2) 0.0316(2) 0.00678(15) -0.00490(15) 0.00269(14)
Ir3 0.0260(2) 0.0319(2) 0.0500(3) 0.00733(17) 0.00167(17) -0.00486(15)
Ir4 0.0273(2) 0.0251(2) 0.0488(3) -0.00308(15) -0.00390(17) 0.00349(14)
W1 0.0228(2) 0.0254(2) 0.0235(2) 0.00095(13) -0.00141(14) 0.00228(13)
W5 0.0289(2) 0.0421(3) 0.0237(2) 0.00264(15) 0.00112(16) 0.00503(16)
O141 0.022(3) 0.040(4) 0.072(6) 0.006(4) 0.012(3) -0.001(3)
O151 0.047(4) 0.036(4) 0.044(4) -0.005(3) 0.009(3) -0.007(4)
O221 0.028(4) 0.071(6) 0.083(7) 0.014(5) -0.009(4) -0.017(4)
O222 0.086(8) 0.074(7) 0.063(6) 0.040(5) -0.009(5) 0.003(6)
O251 0.047(5) 0.080(6) 0.035(4) -0.012(4) -0.006(4) 0.004(4)
O331 0.089(8) 0.072(8) 0.157(13) 0.078(8) 0.017(8) -0.004(6)
O332 0.025(4) 0.061(6) 0.097(7) -0.004(5) -0.008(4) -0.002(4)
O341 0.037(4) 0.065(6) 0.085(6) -0.031(5) -0.005(4) -0.011(4)
O551 0.066(6) 0.087(7) 0.041(5) 0.022(5) 0.001(4) -0.015(5)
C1 0.059(7) 0.051(7) 0.027(5) 0.015(5) -0.006(5) 0.010(6)
C2 0.033(5) 0.061(7) 0.031(5) 0.004(5) -0.004(4) 0.013(5)
C3 0.044(6) 0.054(7) 0.031(5) -0.001(5) -0.017(5) 0.003(5)
C4 0.046(6) 0.047(6) 0.032(5) -0.007(5) -0.004(5) 0.007(5)
C5 0.043(6) 0.067(8) 0.027(5) 0.007(5) 0.002(4) 0.010(6)
C6 0.035(6) 0.033(6) 0.070(8) -0.006(5) -0.003(5) 0.012(5)
C7 0.040(6) 0.032(6) 0.068(8) -0.017(5) 0.001(5) 0.009(5)
C8 0.032(5) 0.041(6) 0.073(8) -0.026(6) -0.011(5) 0.009(5)
C9 0.057(8) 0.032(6) 0.078(9) -0.001(6) 0.006(7) 0.016(6)
C10 0.065(8) 0.044(7) 0.074(9) 0.010(6) 0.002(7) 0.029(6)
C11 0.035(6) 0.063(8) 0.065(8) -0.017(6) -0.012(6) 0.020(6)
C12 0.052(7) 0.049(7) 0.070(8) -0.007(6) 0.020(7) 0.011(6)
C13 0.056(9) 0.078(11) 0.130(15) -0.062(11) -0.024(9) 0.009(8)
C14 0.092(12) 0.022(6) 0.151(18) -0.005(8) 0.017(12) -0.003(7)
C15 0.150(18) 0.069(10) 0.063(9) 0.032(8) -0.001(10) 0.060(12)
C16 0.043(6) 0.039(6) 0.051(6) 0.009(5) 0.013(5) 0.017(5)
C17 0.059(8) 0.059(8) 0.055(8) -0.020(6) -0.014(6) 0.023(7)
C18 0.056(8) 0.137(15) 0.031(6) -0.007(8) 0.000(6) 0.047(9)
C19 0.043(7) 0.075(9) 0.059(8) 0.016(7) 0.023(6) 0.011(6)
C20 0.039(6) 0.054(7) 0.040(6) 0.001(5) -0.002(5) 0.011(5)
C141 0.037(6) 0.036(6) 0.039(5) -0.001(4) 0.004(4) 0.005(5)
C151 0.024(4) 0.036(6) 0.030(5) -0.003(4) 0.005(4) 0.001(4)
C221 0.039(6) 0.045(6) 0.041(6) 0.012(5) 0.000(5) 0.012(5)
C222 0.045(7) 0.059(8) 0.049(7) 0.015(6) -0.012(5) 0.004(6)
C251 0.031(5) 0.067(8) 0.026(5) 0.005(5) -0.005(4) 0.011(5)
C331 0.048(7) 0.050(8) 0.090(10) 0.021(7) 0.013(7) -0.017(6)
C332 0.043(6) 0.039(6) 0.057(7) -0.017(5) 0.011(5) -0.015(5)
C341 0.027(5) 0.044(6) 0.077(8) -0.033(6) -0.012(5) 0.003(5)
C551 0.040(6) 0.055(7) 0.036(6) 0.002(5) -0.007(5) -0.006(5)

loop_
_atom_type_symbol
_atom_type_description
_atom_type_scat_dispersion_real
_atom_type_scat_dispersion_imag
_atom_type_scat_source
C C 0.0033 0.0016 'International Tables Vol C Tables 4.2.6.8 and 6.1.1.4'
H H 0.0000 0.0000 'International Tables Vol C Tables 4.2.6.8 and 6.1.1.4'
Ir Ir -1.4442 7.9887 'International Tables Vol C Tables 4.2.6.8 and 6.1.1.4'
O O 0.0106 0.0060 'International Tables Vol C Tables 4.2.6.8 and 6.1.1.4'
W W -0.8490 6.8722 'International Tables Vol C Tables 4.2.6.8 and 6.1.1.4'

loop_
_geom_angle_atom_site_label_1
_geom_angle_atom_site_label_2
_geom_angle_atom_site_label_3
_geom_angle
C221 Ir2 C222 97.2(5)
C221 Ir2 C251 84.5(4)
C222 Ir2 C251 92.1(5)
C221 Ir2 Ir4 109.3(4)
C222 Ir2 Ir4 103.7(4)
C251 Ir2 Ir4 157.2(2)
C221 Ir2 Ir3 167.9(3)
C222 Ir2 Ir3 92.1(4)
C251 Ir2 Ir3 103.0(2)
Ir4 Ir2 Ir3 60.67(3)
C221 Ir2 W5 122.2(3)
C222 Ir2 W5 106.0(4)
C251 Ir2 W5 43.5(2)
Ir4 Ir2 W5 115.03(3)
Ir3 Ir2 W5 61.809(19)
C221 Ir2 W1 109.9(3)
C222 Ir2 W1 152.2(4)
C251 Ir2 W1 96.5(2)
Ir4 Ir2 W1 62.08(2)
Ir3 Ir2 W1 60.22(2)
W5 Ir2 W1 64.93(2)
C331 Ir3 C332 100.9(6)
C331 Ir3 C341 102.8(6)
C332 Ir3 C341 96.3(5)
C331 Ir3 Ir2 99.8(4)
C332 Ir3 Ir2 146.2(3)
C341 Ir3 Ir2 104.9(3)
C331 Ir3 Ir4 98.8(4)
C332 Ir3 Ir4 141.3(3)
C341 Ir3 Ir4 46.7(3)
Ir2 Ir3 Ir4 59.580(19)
C331 Ir3 W1 157.8(4)
C332 Ir3 W1 101.3(4)
C341 Ir3 W1 73.2(4)
Ir2 Ir3 W1 61.52(2)
Ir4 Ir3 W1 62.18(2)
C331 Ir3 W5 118.3(5)
C332 Ir3 W5 86.0(3)
C341 Ir3 W5 137.7(4)
Ir2 Ir3 W5 60.559(17)
Ir4 Ir3 W5 113.001(19)
W1 Ir3 W5 64.94(2)
C341 Ir4 C9 92.0(5)
C341 Ir4 C10 126.5(6)
C9 Ir4 C10 38.3(5)
C341 Ir4 C8 90.0(4)
C9 Ir4 C8 36.4(5)
C10 Ir4 C8 62.1(5)
C341 Ir4 C7 120.2(5)
C9 Ir4 C7 61.6(5)
C10 Ir4 C7 62.2(5)
C8 Ir4 C7 36.5(4)
C341 Ir4 C6 151.5(4)
C9 Ir4 C6 62.9(5)
C10 Ir4 C6 37.6(5)
C8 Ir4 C6 61.9(4)
C7 Ir4 C6 37.2(4)
C341 Ir4 C141 111.2(5)
C9 Ir4 C141 147.1(4)
C10 Ir4 C141 122.0(5)
C8 Ir4 C141 117.6(4)
C7 Ir4 C141 86.1(4)
C6 Ir4 C141 87.8(4)
C341 Ir4 Ir2 106.0(3)
C9 Ir4 Ir2 131.8(4)
C10 Ir4 Ir2 100.6(4)
C8 Ir4 Ir2 161.8(3)
C7 Ir4 Ir2 132.2(3)
C6 Ir4 Ir2 101.2(3)
C141 Ir4 Ir2 65.2(2)
C341 Ir4 Ir3 47.6(3)
C9 Ir4 Ir3 113.7(4)
C10 Ir4 Ir3 122.1(4)
C8 Ir4 Ir3 132.9(3)
C7 Ir4 Ir3 167.8(3)
C6 Ir4 Ir3 153.0(3)
C141 Ir4 Ir3 99.2(2)
Ir2 Ir4 Ir3 59.75(2)
C341 Ir4 W1 71.9(3)
C9 Ir4 W1 163.0(4)
C10 Ir4 W1 158.6(4)
C8 Ir4 W1 134.9(4)
C7 Ir4 W1 121.4(3)
C6 Ir4 W1 130.9(3)
C141 Ir4 W1 43.2(2)
Ir2 Ir4 W1 60.613(19)
Ir3 Ir4 W1 59.440(14)
C141 W1 C151 82.9(4)
C141 W1 C4 93.1(4)
C151 W1 C4 137.5(4)
C141 W1 C5 79.4(4)
C151 W1 C5 103.0(4)
C4 W1 C5 35.3(4)
C141 W1 C1 103.5(4)
C151 W1 C1 81.1(4)
C4 W1 C1 58.6(4)
C5 W1 C1 35.1(4)
C141 W1 C3 127.4(4)
C151 W1 C3 132.2(4)
C4 W1 C3 34.3(4)
C5 W1 C3 57.9(4)
C1 W1 C3 58.3(4)
C141 W1 C2 137.3(4)
C151 W1 C2 97.9(4)
C4 W1 C2 57.9(4)
C5 W1 C2 58.7(4)
C1 W1 C2 36.0(4)
C3 W1 C2 34.4(4)
C141 W1 Ir3 111.4(3)
C151 W1 Ir3 114.2(3)
C4 W1 Ir3 106.7(3)
C5 W1 Ir3 142.0(3)
C1 W1 Ir3 143.1(3)
C3 W1 Ir3 90.1(3)
C2 W1 Ir3 107.1(3)
C141 W1 Ir2 68.6(3)
C151 W1 Ir2 71.4(3)
C4 W1 Ir2 145.4(3)
C5 W1 Ir2 147.9(3)
C1 W1 Ir2 152.0(3)
C3 W1 Ir2 148.1(3)
C2 W1 Ir2 152.0(3)
Ir3 W1 Ir2 58.258(18)
C141 W1 Ir4 57.5(3)
C151 W1 Ir4 122.9(3)
C4 W1 Ir4 88.1(3)
C5 W1 Ir4 107.3(3)
C1 W1 Ir4 142.3(3)
C3 W1 Ir4 104.8(3)
C2 W1 Ir4 139.2(3)
Ir3 W1 Ir4 58.38(2)
Ir2 W1 Ir4 57.303(15)
C141 W1 W5 120.9(3)
C151 W1 W5 59.6(3)
C4 W1 W5 145.6(3)
C5 W1 W5 147.6(3)
C1 W1 W5 112.5(3)
C3 W1 W5 111.4(3)
C2 W1 W5 94.6(3)
Ir3 W1 W5 58.53(2)
Ir2 W1 W5 57.424(17)
Ir4 W1 W5 105.056(18)
C251 W5 C551 86.4(5)
C251 W5 C19 120.4(5)
C551 W5 C19 79.8(5)
C251 W5 C18 86.0(5)
C551 W5 C18 86.2(6)
C19 W5 C18 35.9(5)
C251 W5 C17 81.2(5)
C551 W5 C17 119.9(5)
C19 W5 C17 58.4(5)
C18 W5 C17 34.8(6)
C251 W5 C20 139.5(5)
C551 W5 C20 109.3(4)
C19 W5 C20 35.5(4)
C18 W5 C20 59.3(4)
C17 W5 C20 58.5(5)
C251 W5 C16 110.3(5)
C551 W5 C16 138.0(4)
C19 W5 C16 58.4(4)
C18 W5 C16 58.3(5)
C17 W5 C16 34.8(4)
C20 W5 C16 35.1(4)
C251 W5 C151 74.3(4)
C551 W5 C151 147.1(4)
C19 W5 C151 132.9(4)
C18 W5 C151 117.9(5)
C17 W5 C151 83.6(5)
C20 W5 C151 102.5(4)
C16 W5 C151 74.5(3)
C251 W5 Ir2 60.9(3)
C551 W5 Ir2 83.5(3)
C19 W5 Ir2 163.1(3)
C18 W5 Ir2 145.8(3)
C17 W5 Ir2 134.7(4)
C20 W5 Ir2 154.3(3)
C16 W5 Ir2 138.4(3)
C151 W5 Ir2 63.9(2)
C251 W5 Ir3 115.5(4)
C551 W5 Ir3 69.6(3)
C19 W5 Ir3 112.9(4)
C18 W5 Ir3 145.4(5)
C17 W5 Ir3 162.2(3)
C20 W5 Ir3 105.0(3)
C16 W5 Ir3 127.8(3)
C151 W5 Ir3 94.8(2)
Ir2 W5 Ir3 57.632(19)
C251 W5 W1 103.8(3)
C551 W5 W1 124.4(3)
C19 W5 W1 131.6(4)
C18 W5 W1 148.0(4)
C17 W5 W1 115.7(4)
C20 W5 W1 97.5(3)
C16 W5 W1 89.8(3)
C151 W5 W1 40.9(2)
Ir2 W5 W1 57.65(2)
Ir3 W5 W1 56.531(14)
C5 C1 C2 107.0(11)
C5 C1 W1 72.3(6)
C2 C1 W1 72.8(6)
C5 C1 H1 126.5
C2 C1 H1 126.5
W1 C1 H1 120.3
C3 C2 C1 106.7(10)
C3 C2 W1 72.3(6)
C1 C2 W1 71.1(6)
C3 C2 H2 126.6
C1 C2 H2 126.6
W1 C2 H2 121.6
C4 C3 C2 110.1(11)
C4 C3 W1 72.2(6)
C2 C3 W1 73.3(6)
C4 C3 H3 124.9
C2 C3 H3 124.9
W1 C3 H3 121.2
C3 C4 C5 108.2(10)
C3 C4 W1 73.5(6)
C5 C4 W1 72.4(6)
C3 C4 H4 125.9
C5 C4 H4 125.9
W1 C4 H4 120.0
C1 C5 C4 108.0(11)
C1 C5 W1 72.6(6)
C4 C5 W1 72.3(6)
C1 C5 H5 126.0
C4 C5 H5 126.0
W1 C5 H5 120.9
C7 C6 C10 106.8(11)
C7 C6 C11 125.8(12)
C10 C6 C11 126.9(13)
C7 C6 Ir4 71.1(6)
C10 C6 Ir4 70.2(7)
C11 C6 Ir4 130.5(8)
C8 C7 C6 108.8(12)
C8 C7 C12 126.6(12)
C6 C7 C12 124.1(12)
C8 C7 Ir4 71.6(7)
C6 C7 Ir4 71.7(7)
C12 C7 Ir4 129.7(8)
C9 C8 C7 109.4(11)
C9 C8 C13 126.4(13)
C7 C8 C13 124.0(14)
C9 C8 Ir4 70.9(7)
C7 C8 Ir4 71.8(6)
C13 C8 Ir4 127.8(8)
C8 C9 C10 107.9(12)
C8 C9 C14 127.8(14)
C10 C9 C14 124.0(14)
C8 C9 Ir4 72.7(7)
C10 C9 Ir4 71.1(7)
C14 C9 Ir4 126.3(10)
C6 C10 C9 107.1(12)
C6 C10 C15 123.7(15)
C9 C10 C15 128.6(14)
C6 C10 Ir4 72.2(6)
C9 C10 Ir4 70.6(7)
C15 C10 Ir4 129.5(10)
C6 C11 H11A 109.5
C6 C11 H11B 109.5
H11A C11 H11B 109.5
C6 C11 H11C 109.5
H11A C11 H11C 109.5
H11B C11 H11C 109.5
C7 C12 H12A 109.5
C7 C12 H12B 109.5
H12A C12 H12B 109.5
C7 C12 H12C 109.5
H12A C12 H12C 109.5
H12B C12 H12C 109.5
C8 C13 H13A 109.5
C8 C13 H13B 109.5
H13A C13 H13B 109.5
C8 C13 H13C 109.5
H13A C13 H13C 109.5
H13B C13 H13C 109.5
C9 C14 H14A 109.5
C9 C14 H14B 109.5
H14A C14 H14B 109.5
C9 C14 H14C 109.5
H14A C14 H14C 109.5
H14B C14 H14C 109.5
C10 C15 H15A 109.5
C10 C15 H15B 109.5
H15A C15 H15B 109.5
C10 C15 H15C 109.5
H15A C15 H15C 109.5
H15B C15 H15C 109.5
C17 C16 C20 107.6(11)
C17 C16 W5 70.6(7)
C20 C16 W5 71.7(6)
C17 C16 H16 126.2
C20 C16 H16 126.2
W5 C16 H16 123.2
C18 C17 C16 110.0(13)
C18 C17 W5 72.1(9)
C16 C17 W5 74.6(7)
C18 C17 H17 125.0
C16 C17 H17 125.0
W5 C17 H17 119.9
C17 C18 C19 107.2(12)
C17 C18 W5 73.1(7)
C19 C18 W5 72.0(8)
C17 C18 H18 126.4
C19 C18 H18 126.4
W5 C18 H18 120.3
C20 C19 C18 108.6(12)
C20 C19 W5 74.1(7)
C18 C19 W5 72.1(7)
C20 C19 H19 125.7
C18 C19 H19 125.7
W5 C19 H19 119.9
C19 C20 C16 106.7(11)
C19 C20 W5 70.5(7)
C16 C20 W5 73.2(6)
C19 C20 H20 126.7
C16 C20 H20 126.7
W5 C20 H20 121.5
O141 C141 W1 157.8(9)
O141 C141 Ir4 122.4(8)
W1 C141 Ir4 79.3(4)
O151 C151 W1 162.5(8)
O151 C151 W5 117.2(7)
W1 C151 W5 79.5(3)
O221 C221 Ir2 176.5(11)
O222 C222 Ir2 175.3(13)
O251 C251 W5 163.1(10)
O251 C251 Ir2 121.3(8)
W5 C251 Ir2 75.6(4)
O331 C331 Ir3 177.2(13)
O332 C332 Ir3 177.5(12)
O341 C341 Ir4 139.0(9)
O341 C341 Ir3 135.0(9)
Ir4 C341 Ir3 85.7(4)
O551 C551 W5 170.5(11)

loop_
_geom_bond_atom_site_label_1
_geom_bond_atom_site_label_2
_geom_bond_distance
Ir2 C221 1.870(12)
Ir2 C222 1.889(12)
Ir2 C251 2.519(12)
Ir2 Ir4 2.7035(7)
Ir2 Ir3 2.7082(8)
Ir2 W5 2.7923(7)
Ir2 W1 2.7992(8)
Ir3 C331 1.905(13)
Ir3 C332 1.908(12)
Ir3 C341 2.026(12)
Ir3 Ir4 2.7333(9)
Ir3 W1 2.7639(7)
Ir3 W5 2.8260(8)
Ir4 C341 1.994(11)
Ir4 C9 2.222(12)
Ir4 C10 2.229(12)
Ir4 C8 2.245(11)
Ir4 C7 2.248(12)
Ir4 C6 2.256(11)
Ir4 C141 2.437(11)
Ir4 W1 2.8388(7)
W1 C141 1.978(10)
W1 C151 1.997(10)
W1 C4 2.342(10)
W1 C5 2.343(10)
W1 C1 2.347(10)
W1 C3 2.358(10)
W1 C2 2.370(10)
W1 W5 3.0014(9)
W5 C251 1.984(11)
W5 C551 1.996(12)
W5 C19 2.300(12)
W5 C18 2.302(13)
W5 C17 2.315(13)
W5 C20 2.348(11)
W5 C16 2.367(11)
W5 C151 2.632(9)
O141 C141 1.179(12)
O151 C151 1.144(12)
O221 C221 1.140(14)
O222 C222 1.127(14)
O251 C251 1.153(13)
O331 C331 1.150(16)
O332 C332 1.120(14)
O341 C341 1.205(14)
O551 C551 1.134(14)
C1 C5 1.415(17)
C1 C2 1.458(17)
C1 H1 0.9300
C2 C3 1.397(17)
C2 H2 0.9300
C3 C4 1.385(16)
C3 H3 0.9300
C4 C5 1.422(17)
C4 H4 0.9300
C5 H5 0.9300
C6 C7 1.437(17)
C6 C10 1.444(19)
C6 C11 1.469(17)
C7 C8 1.409(16)
C7 C12 1.504(18)
C8 C9 1.394(19)
C8 C13 1.523(19)
C9 C10 1.46(2)
C9 C14 1.51(2)
C10 C15 1.520(18)
C11 H11A 0.9600
C11 H11B 0.9600
C11 H11C 0.9600
C12 H12A 0.9600
C12 H12B 0.9600
C12 H12C 0.9600
C13 H13A 0.9600
C13 H13B 0.9600
C13 H13C 0.9600
C14 H14A 0.9600
C14 H14B 0.9600
C14 H14C 0.9600
C15 H15A 0.9600
C15 H15B 0.9600
C15 H15C 0.9600
C16 C17 1.401(17)
C16 C20 1.422(17)
C16 H16 0.9300
C17 C18 1.38(2)
C17 H17 0.9300
C18 C19 1.42(2)
C18 H18 0.9300
C19 C20 1.416(17)
C19 H19 0.9300
C20 H20 0.9300
